data_2219356
loop_
_publ_author_name
'Talei Bavil Olyai, Mohamad Reza'
'Dehghanpour, Saeed'
'Hoormehr, Bita'
'Gholami, Fahimeh'
'Khavasi, Hamid Reza'

_publ_section_title {2-[(2,5-Dimethylphenyl)iminomethyl]pyridine-\k^2^<i>N</i>,<i>N</i>'}diiodidozinc(II)
_journal_coeditor_code HK2486
_journal_issue 9
_journal_name_full 'Acta Crystallographica Section E'
_journal_page_first m1191
_journal_paper_doi 10.1107/S1600536808020230
_journal_volume 64
_journal_year 2008
_chemical_formula_iupac '[Zn I2 (C14 H14 N2)]'
_chemical_formula_moiety 'C14 H14 I2 N2 Zn1'
_chemical_formula_sum 'C14 H14 I2 N2 Zn'
_chemical_formula_weight 529.46
_chemical_name_systematic
;
{2-[(2,5-Dimethylphenyl)iminomethyl]pyridine-\k^2^N,N'}diiodidozinc(II)
;
_space_group_IT_number 14
_symmetry_cell_setting monoclinic
_symmetry_space_group_name_Hall '-P 2ybc'
_symmetry_space_group_name_H-M 'P 1 21/c 1'
_audit_creation_method 'WinGX routine CIF_UPDATE'
_cell_angle_alpha 90
_cell_angle_beta 103.88(3)
_cell_angle_gamma 90
_cell_formula_units_Z 4
_cell_length_a 11.467(5)
_cell_length_b 9.627(4)
_cell_length_c 15.868(6)
_cell_measurement_reflns_used 2112
_cell_measurement_temperature 298(2)
_cell_measurement_theta_max 29.44
_cell_measurement_theta_min 2.49
_cell_volume 1700.6(12)
_computing_cell_refinement 'X-AREA (Stoe & Cie, 2005)'
_computing_data_collection 'X-AREA (Stoe & Cie, 2005)'
_computing_data_reduction 'X-RED (Stoe & Cie, 2005)'
_computing_molecular_graphics 'ORTEP-3 for Windows (Farrugia, 1997)'
_computing_publication_material 'WinGX (Farrugia, 1999)'
_computing_structure_refinement 'SHELXL97 (Sheldrick, 2008)'
_computing_structure_solution 'SHELXS97 (Sheldrick, 2008)'
_diffrn_measured_fraction_theta_full 0.985
_diffrn_measured_fraction_theta_max 0.985
_diffrn_measurement_device_type 'Stoe IPDSII'
_diffrn_measurement_method 'rotation method'
_diffrn_radiation_type MoK\a
_diffrn_radiation_wavelength 0.71073
_diffrn_reflns_av_R_equivalents 0.098
_diffrn_reflns_limit_h_max 11
_diffrn_reflns_limit_h_min -15
_diffrn_reflns_limit_k_max 13
_diffrn_reflns_limit_k_min -11
_diffrn_reflns_limit_l_max 21
_diffrn_reflns_limit_l_min -21
_diffrn_reflns_number 10947
_diffrn_reflns_theta_full 29.44
_diffrn_reflns_theta_max 29.44
_diffrn_reflns_theta_min 2.49
_diffrn_standards_number 0
_exptl_absorpt_coefficient_mu 5.064
_exptl_absorpt_correction_T_max 0.280
_exptl_absorpt_correction_T_min 0.100
_exptl_absorpt_correction_type numerical
_exptl_absorpt_process_details '[X-RED and X-SHAPE (Stoe & Cie, 2005)]'
_exptl_crystal_colour yellow
_exptl_crystal_density_diffrn 2.068
_exptl_crystal_density_method 'not measured'
_exptl_crystal_description block
_exptl_crystal_F_000 992
_exptl_crystal_size_max 0.5
_exptl_crystal_size_mid 0.4
_exptl_crystal_size_min 0.25
_refine_diff_density_max 1.974
_refine_diff_density_min -1.657
_refine_ls_extinction_method none
_refine_ls_goodness_of_fit_ref 1.122
_refine_ls_hydrogen_treatment constr
_refine_ls_matrix_type full
_refine_ls_number_parameters 172
_refine_ls_number_reflns 4498
_refine_ls_number_restraints 0
_refine_ls_restrained_S_all 1.122
_refine_ls_R_factor_gt 0.0713
_refine_ls_shift/su_max 0.007
_refine_ls_structure_factor_coef Fsqd
_refine_ls_weighting_details 'calc w = 1/[\s^2^(Fo^2^)+(0.1439P)^2^+2.419P] where P=(Fo^2^+2Fc^2^)/3'
_refine_ls_weighting_scheme calc
_refine_ls_wR_factor_ref 0.2298
_reflns_number_gt 4035
_reflns_number_total 4498
_reflns_threshold_expression I>2\s(I)
_cod_data_source_file hk2486.cif
_cod_data_source_block I
_cod_original_sg_symbol_H-M 'P 21/c'
_cod_original_formula_sum 'C14 H14 I2 N2 Zn1'
_cod_database_code 2219356
_cod_database_fobs_code 2219356

loop_
_symmetry_equiv_pos_as_xyz
'x, y, z'
'-x, y+1/2, -z+1/2'
'-x, -y, -z'
'x, -y-1/2, z-1/2'

loop_
_atom_site_type_symbol
_atom_site_label
_atom_site_fract_x
_atom_site_fract_y
_atom_site_fract_z
_atom_site_U_iso_or_equiv
_atom_site_adp_type
_atom_site_calc_flag
_atom_site_refinement_flags
_atom_site_occupancy
Zn Zn1 0.83553(6) 0.25679(7) 0.02157(4) 0.0406(2) Uani d . 1
I I1 0.69958(5) 0.45620(5) 0.03661(4) 0.0622(2) Uani d . 1
I I2 0.87622(5) 0.19974(6) -0.12580(3) 0.0617(2) Uani d . 1
N N1 0.9989(4) 0.2665(5) 0.1106(3) 0.0400(9) Uani d . 1
N N2 0.8103(4) 0.1007(5) 0.1083(3) 0.0366(8) Uani d . 1
C C1 1.0919(6) 0.3467(9) 0.1080(5) 0.0524(14) Uani d . 1
H H1 1.086 0.4083 0.062 0.063 Uiso calc R 1
C C2 1.1962(6) 0.3412(9) 0.1712(5) 0.0590(18) Uani d . 1
H H2 1.2614 0.3967 0.1681 0.071 Uiso calc R 1
C C3 1.2026(6) 0.2495(9) 0.2411(5) 0.0596(19) Uani d . 1
H H3 1.2721 0.2453 0.2856 0.072 Uiso calc R 1
C C4 1.1071(5) 0.1665(8) 0.2440(4) 0.0498(13) Uani d . 1
H H4 1.1104 0.1042 0.2893 0.06 Uiso calc R 1
C C5 1.0055(5) 0.1786(6) 0.1771(4) 0.0411(11) Uani d . 1
C C6 0.8989(5) 0.0951(6) 0.1752(4) 0.0412(11) Uani d . 1
H H6 0.8952 0.0384 0.2219 0.049 Uiso calc R 1
C C7 0.7036(5) 0.0265(5) 0.1120(3) 0.0356(9) Uani d . 1
C C8 0.6663(5) -0.0814(6) 0.0540(3) 0.0377(10) Uani d . 1
C C9 0.7345(7) -0.1256(8) -0.0114(5) 0.0531(14) Uani d . 1
H H9A 0.8136 -0.1554 0.0183 0.064 Uiso calc R 1
H H9B 0.7404 -0.0488 -0.0487 0.064 Uiso calc R 1
H H9C 0.693 -0.201 -0.0455 0.064 Uiso calc R 1
C C10 0.5634(5) -0.1522(6) 0.0595(4) 0.0440(12) Uani d . 1
H H10 0.5352 -0.2247 0.0213 0.053 Uiso calc R 1
C C11 0.5023(5) -0.1160(7) 0.1214(5) 0.0495(13) Uani d . 1
H H11 0.4335 -0.1652 0.1241 0.059 Uiso calc R 1
C C12 0.5402(5) -0.0092(8) 0.1791(4) 0.0491(13) Uani d . 1
C C13 0.4725(8) 0.0300(13) 0.2483(7) 0.076(3) Uani d . 1
H H13A 0.4453 0.1244 0.2396 0.091 Uiso calc R 1
H H13B 0.5253 0.0207 0.305 0.091 Uiso calc R 1
H H13C 0.4047 -0.0304 0.2435 0.091 Uiso calc R 1
C C14 0.6415(5) 0.0638(6) 0.1732(4) 0.0416(11) Uani d . 1
H H14 0.668 0.138 0.2104 0.05 Uiso calc R 1

loop_
_atom_site_aniso_label
_atom_site_aniso_U_11
_atom_site_aniso_U_22
_atom_site_aniso_U_33
_atom_site_aniso_U_12
_atom_site_aniso_U_13
_atom_site_aniso_U_23
Zn1 0.0414(4) 0.0406(4) 0.0392(4) -0.0024(2) 0.0082(3) 0.0058(2)
I1 0.0607(3) 0.0455(3) 0.0819(4) 0.00774(18) 0.0200(3) 0.0016(2)
I2 0.0745(4) 0.0713(4) 0.0442(3) 0.0013(2) 0.0239(2) 0.00481(18)
N1 0.036(2) 0.038(2) 0.047(2) -0.0030(17) 0.0124(18) -0.0020(18)
N2 0.041(2) 0.033(2) 0.0357(19) 0.0000(16) 0.0107(16) 0.0014(16)
C1 0.048(3) 0.060(4) 0.052(3) -0.015(3) 0.019(3) -0.006(3)
C2 0.039(3) 0.076(5) 0.064(4) -0.011(3) 0.016(3) -0.030(4)
C3 0.039(3) 0.079(5) 0.055(4) 0.001(3) 0.001(3) -0.032(4)
C4 0.040(3) 0.054(3) 0.050(3) 0.003(2) 0.001(2) -0.006(3)
C5 0.041(2) 0.040(3) 0.041(2) 0.000(2) 0.006(2) -0.007(2)
C6 0.040(2) 0.037(2) 0.044(3) 0.0001(19) 0.005(2) 0.006(2)
C7 0.036(2) 0.031(2) 0.037(2) 0.0000(17) 0.0042(17) 0.0039(17)
C8 0.045(2) 0.033(2) 0.034(2) 0.0013(19) 0.0083(19) 0.0027(18)
C9 0.066(4) 0.048(3) 0.050(3) -0.003(3) 0.023(3) -0.011(3)
C10 0.040(2) 0.036(2) 0.051(3) -0.005(2) 0.002(2) 0.001(2)
C11 0.037(2) 0.050(3) 0.060(3) -0.002(2) 0.008(2) 0.006(3)
C12 0.033(2) 0.064(4) 0.051(3) 0.002(2) 0.010(2) 0.001(3)
C13 0.054(4) 0.105(7) 0.077(5) 0.010(4) 0.031(4) -0.010(5)
C14 0.042(3) 0.042(3) 0.040(2) -0.002(2) 0.008(2) -0.006(2)

loop_
_atom_type_symbol
_atom_type_description
_atom_type_scat_dispersion_real
_atom_type_scat_dispersion_imag
_atom_type_scat_source
C C 0.0033 0.0016 'International Tables Vol C Tables 4.2.6.8 and 6.1.1.4'
H H 0 0 'International Tables Vol C Tables 4.2.6.8 and 6.1.1.4'
O O 0.0106 0.006 'International Tables Vol C Tables 4.2.6.8 and 6.1.1.4'
Zn Zn 0.2839 1.4301 'International Tables Vol C Tables 4.2.6.8 and 6.1.1.4'
Br Br -0.2901 2.4595 'International Tables Vol C Tables 4.2.6.8 and 6.1.1.4'
N N 0.0061 0.0033 'International Tables Vol C Tables 4.2.6.8 and 6.1.1.4'
I I -0.4742 1.8119 'International Tables Vol C Tables 4.2.6.8 and 6.1.1.4'
Cl Cl 0.1484 0.1585 'International Tables Vol C Tables 4.2.6.8 and 6.1.1.4'

loop_
_geom_angle_atom_site_label_1
_geom_angle_atom_site_label_2
_geom_angle_atom_site_label_3
_geom_angle
_geom_angle_publ_flag
I1 Zn1 I2 120.26(4) yes
N1 Zn1 N2 80.16(19) yes
N1 Zn1 I1 112.45(14) yes
N2 Zn1 I1 107.27(13) yes
N1 Zn1 I2 107.58(15) yes
N2 Zn1 I2 121.99(13) yes
C1 N1 C5 119.8(6) ?
C1 N1 Zn1 127.7(5) ?
C5 N1 Zn1 112.4(4) ?
C6 N2 C7 117.4(5) ?
C6 N2 Zn1 111.5(4) ?
C7 N2 Zn1 129.6(3) ?
N1 C1 C2 121.7(7) ?
N1 C1 H1 119.2 ?
C2 C1 H1 119.2 ?
C1 C2 C3 118.3(7) ?
C1 C2 H2 120.8 ?
C3 C2 H2 120.8 ?
C4 C3 C2 120.2(6) ?
C4 C3 H3 119.9 ?
C2 C3 H3 119.9 ?
C3 C4 C5 117.4(7) ?
C3 C4 H4 121.3 ?
C5 C4 H4 121.3 ?
N1 C5 C4 122.5(6) ?
N1 C5 C6 116.3(5) ?
C4 C5 C6 121.2(6) ?
N2 C6 C5 119.2(5) ?
N2 C6 H6 120.4 ?
C5 C6 H6 120.4 ?
C14 C7 C8 122.2(5) ?
C14 C7 N2 119.3(5) ?
C8 C7 N2 118.5(5) ?
C10 C8 C7 117.3(5) ?
C10 C8 C9 119.8(6) ?
C7 C8 C9 122.9(5) ?
C8 C9 H9A 109.5 ?
C8 C9 H9B 109.5 ?
H9A C9 H9B 109.5 ?
C8 C9 H9C 109.5 ?
H9A C9 H9C 109.5 ?
H9B C9 H9C 109.5 ?
C11 C10 C8 120.4(6) ?
C11 C10 H10 119.8 ?
C8 C10 H10 119.8 ?
C12 C11 C10 121.9(6) ?
C12 C11 H11 119 ?
C10 C11 H11 119 ?
C11 C12 C14 118.1(6) ?
C11 C12 C13 121.8(7) ?
C14 C12 C13 120.1(7) ?
C12 C13 H13A 109.5 ?
C12 C13 H13B 109.5 ?
H13A C13 H13B 109.5 ?
C12 C13 H13C 109.5 ?
H13A C13 H13C 109.5 ?
H13B C13 H13C 109.5 ?
C12 C14 C7 120.0(6) ?
C12 C14 H14 120 ?
C7 C14 H14 120 ?

loop_
_geom_bond_atom_site_label_1
_geom_bond_atom_site_label_2
_geom_bond_distance
_geom_bond_publ_flag
Zn1 I1 2.5201(11) yes
Zn1 I2 2.5517(12) yes
Zn1 N1 2.059(5) yes
Zn1 N2 2.104(5) yes
C1 N1 1.326(8) ?
C1 C2 1.365(10) ?
C1 H1 0.93 ?
C2 C3 1.406(13) ?
C2 H2 0.93 ?
C3 C4 1.365(11) ?
C3 H3 0.93 ?
C4 C5 1.380(8) ?
C4 H4 0.93 ?
C5 N1 1.341(8) ?
C5 C6 1.457(8) ?
C6 N2 1.283(7) ?
C6 H6 0.93 ?
C7 C14 1.382(8) ?
C7 C8 1.387(7) ?
C7 N2 1.430(7) ?
C8 C10 1.384(8) ?
C8 C9 1.502(9) ?
C9 H9A 0.96 ?
C9 H9B 0.96 ?
C9 H9C 0.96 ?
C10 C11 1.381(10) ?
C10 H10 0.93 ?
C11 C12 1.377(10) ?
C11 H11 0.93 ?
C12 C14 1.380(9) ?
C12 C13 1.535(11) ?
C13 H13A 0.96 ?
C13 H13B 0.96 ?
C13 H13C 0.96 ?
C14 H14 0.93 ?

loop_
_geom_torsion_atom_site_label_1
_geom_torsion_atom_site_label_2
_geom_torsion_atom_site_label_3
_geom_torsion_atom_site_label_4
_geom_torsion
N1 C1 C2 C3 -1.3(11)
C1 C2 C3 C4 1.4(11)
C2 C3 C4 C5 -1.1(10)
C3 C4 C5 N1 0.8(10)
C3 C4 C5 C6 -179.5(6)
N1 C5 C6 N2 5.8(8)
C4 C5 C6 N2 -174.0(6)
C14 C7 C8 C10 -0.2(8)
N2 C7 C8 C10 179.5(5)
C14 C7 C8 C9 -178.4(6)
N2 C7 C8 C9 1.3(8)
C7 C8 C10 C11 -0.6(8)
C9 C8 C10 C11 177.6(6)
C8 C10 C11 C12 0.3(10)
C10 C11 C12 C14 0.9(10)
C10 C11 C12 C13 -179.5(7)
C11 C12 C14 C7 -1.7(9)
C13 C12 C14 C7 178.7(7)
C8 C7 C14 C12 1.4(9)
N2 C7 C14 C12 -178.3(5)
C2 C1 N1 C5 0.9(10)
C2 C1 N1 Zn1 -179.0(5)
C4 C5 N1 C1 -0.7(9)
C6 C5 N1 C1 179.5(6)
C4 C5 N1 Zn1 179.3(5)
C6 C5 N1 Zn1 -0.5(6)
N2 Zn1 N1 C1 177.4(6)
I1 Zn1 N1 C1 -77.9(6)
I2 Zn1 N1 C1 56.8(6)
N2 Zn1 N1 C5 -2.6(4)
I1 Zn1 N1 C5 102.1(4)
I2 Zn1 N1 C5 -123.2(4)
C5 C6 N2 C7 -174.8(5)
C5 C6 N2 Zn1 -7.7(7)
C14 C7 N2 C6 62.5(7)
C8 C7 N2 C6 -117.1(6)
C14 C7 N2 Zn1 -101.8(6)
C8 C7 N2 Zn1 78.6(6)
N1 Zn1 N2 C6 5.6(4)
I1 Zn1 N2 C6 -105.0(4)
I2 Zn1 N2 C6 110.3(4)
N1 Zn1 N2 C7 170.6(5)
I1 Zn1 N2 C7 60.0(5)
I2 Zn1 N2 C7 -84.7(5)
